data_1574683
loop_
_publ_author_name
'Li, Anze'
'Zhao, Zihao'
'Yang, Guangxin'
'Zhang, Qiang'
'Chen, Xiang'
'Yuan, Wang Zhang'

_publ_section_title
;
 Polymorphism and phase transformation tuned luminescence and mechanistic
 insights in nonconventional luminophores
;
_journal_issue 25
_journal_name_full 'Chemical Science'
_journal_page_first 11530
_journal_page_last 11538
_journal_paper_doi 10.1039/D5SC02250A
_journal_volume 16
_journal_year 2025
_chemical_formula_moiety 'C14 H34 N2, 2(Br), 2(H2 O)'
_chemical_formula_sum 'C14 H38 Br2 N2 O2'
_chemical_formula_weight 426.28
_chemical_name_systematic 8-Br-a
_space_group_crystal_system monoclinic
_space_group_IT_number 14
_space_group_name_Hall '-P 2yn'
_space_group_name_H-M_alt 'P 1 21/n 1'
_atom_sites_solution_hydrogens mixed
_audit_creation_method SHELXL-2018/3
_audit_update_record
;
2025-02-12 deposited with the CCDC.	2025-05-20 downloaded from the CCDC.
;
_cell_angle_alpha 90
_cell_angle_beta 103.377(3)
_cell_angle_gamma 90
_cell_formula_units_Z 2
_cell_length_a 7.9725(3)
_cell_length_b 10.1116(2)
_cell_length_c 12.9668(3)
_cell_measurement_reflns_used 14193
_cell_measurement_temperature 100(2)
_cell_measurement_theta_max 75.9300
_cell_measurement_theta_min 5.5890
_cell_volume 1016.95(5)
_computing_structure_refinement 'SHELXL-2018/3 (Sheldrick, 2018)'
_computing_structure_solution 'SHELXT 2018/2 (Sheldrick, 2018)'
_diffrn_ambient_temperature 100(2)
_diffrn_measured_fraction_theta_full 0.993
_diffrn_measured_fraction_theta_max 0.981
_diffrn_measurement_device_type 'ROD, Synergy Custom DW system, HyPix-Arc 150'
_diffrn_radiation_type CuK\a
_diffrn_radiation_wavelength 1.54184
_diffrn_reflns_av_R_equivalents 0.0196
_diffrn_reflns_av_unetI/netI 0.0106
_diffrn_reflns_Laue_measured_fraction_full 0.993
_diffrn_reflns_Laue_measured_fraction_max 0.981
_diffrn_reflns_limit_h_max 9
_diffrn_reflns_limit_h_min -10
_diffrn_reflns_limit_k_max 12
_diffrn_reflns_limit_k_min -12
_diffrn_reflns_limit_l_max 15
_diffrn_reflns_limit_l_min -16
_diffrn_reflns_number 18915
_diffrn_reflns_point_group_measured_fraction_full 0.993
_diffrn_reflns_point_group_measured_fraction_max 0.981
_diffrn_reflns_theta_full 67.684
_diffrn_reflns_theta_max 76.108
_diffrn_reflns_theta_min 5.607
_exptl_absorpt_coefficient_mu 5.081
_exptl_absorpt_correction_T_max 1.00000
_exptl_absorpt_correction_T_min 0.76284
_exptl_absorpt_correction_type multi-scan
_exptl_absorpt_process_details
;
CrysAlisPro 1.171.43.112a (Rigaku Oxford Diffraction, 2024)
Empirical absorption correction using spherical harmonics,
implemented in SCALE3 ABSPACK scaling algorithm.
;
_exptl_crystal_colour colourles
_exptl_crystal_density_diffrn 1.392
_exptl_crystal_description block
_exptl_crystal_F_000 444
_exptl_crystal_size_max 0.160
_exptl_crystal_size_mid 0.140
_exptl_crystal_size_min 0.120
_refine_diff_density_max 0.376
_refine_diff_density_min -0.234
_refine_diff_density_rms 0.045
_refine_ls_extinction_coef 0.00121(11)
_refine_ls_extinction_expression Fc^*^=kFc[1+0.001xFc^2^\l^3^/sin(2\q)]^-1/4^
_refine_ls_extinction_method 'SHELXL-2018/3 (Sheldrick 2018)'
_refine_ls_goodness_of_fit_ref 1.024
_refine_ls_hydrogen_treatment mixed
_refine_ls_matrix_type full
_refine_ls_number_parameters 101
_refine_ls_number_reflns 2087
_refine_ls_number_restraints 3
_refine_ls_restrained_S_all 1.025
_refine_ls_R_factor_all 0.0166
_refine_ls_R_factor_gt 0.0160
_refine_ls_shift/su_max 0.003
_refine_ls_shift/su_mean 0.000
_refine_ls_structure_factor_coef Fsqd
_refine_ls_weighting_details 'w=1/[\s^2^(Fo^2^)+(0.0213P)^2^+0.5190P] where P=(Fo^2^+2Fc^2^)/3'
_refine_ls_weighting_scheme calc
_refine_ls_wR_factor_gt 0.0420
_refine_ls_wR_factor_ref 0.0423
_reflns_Friedel_coverage 0.000
_reflns_number_gt 2022
_reflns_number_total 2087
_reflns_threshold_expression 'I > 2\s(I)'
_cod_data_source_file d5sc02250a2.cif
_cod_data_source_block t_CCDC1
_cod_depositor_comments 'Adding full bibliography for 1574679--1574685.cif.'
_cod_original_sg_symbol_H-M 'P 21/n'
_cod_database_code 1574683
_shelx_shelxl_version_number 2018/3
_shelx_space_group_comment
;
The symmetry employed for this shelxl refinement is uniquely defined
by the following loop, which should always be used as a source of
symmetry information in preference to the above space-group names.
They are only intended as comments.
;
_shelx_estimated_absorpt_t_min 0.497
_shelx_estimated_absorpt_t_max 0.581

loop_
_space_group_symop_operation_xyz
'x, y, z'
'-x+1/2, y+1/2, -z+1/2'
'-x, -y, -z'
'x-1/2, -y-1/2, z-1/2'

loop_
_atom_site_label
_atom_site_type_symbol
_atom_site_fract_x
_atom_site_fract_y
_atom_site_fract_z
_atom_site_U_iso_or_equiv
_atom_site_adp_type
_atom_site_occupancy
_atom_site_site_symmetry_order
_atom_site_calc_flag
_atom_site_refinement_flags_posn
_atom_site_refinement_flags_adp
_atom_site_refinement_flags_occupancy
_atom_site_disorder_assembly
_atom_site_disorder_group
Br1 Br 0.36179(2) 0.85145(2) 0.60193(2) 0.02133(7) Uani 1 1 d . . . . .
N1 N 0.46022(13) 0.48494(10) 0.21936(8) 0.0150(2) Uani 1 1 d . . . . .
C1 C 0.50993(17) 0.37891(13) 0.15131(10) 0.0206(3) Uani 1 1 d . . . . .
H1A H 0.551072 0.301110 0.194920 0.031 Uiso 1 1 calc R U . . .
H1B H 0.601781 0.411700 0.119219 0.031 Uiso 1 1 calc R U . . .
H1C H 0.409431 0.354608 0.095315 0.031 Uiso 1 1 calc R U . . .
O2 O 0.55767(15) 0.82057(11) 0.40240(9) 0.0312(2) Uani 1 1 d D . . . .
C2 C 0.39248(18) 0.60146(14) 0.15146(12) 0.0253(3) Uani 1 1 d . . . . .
H2C H 0.478907 0.630757 0.113578 0.038 Uiso 1 1 calc R U . . .
H2D H 0.367609 0.673605 0.196151 0.038 Uiso 1 1 calc R U . . .
H2E H 0.286526 0.576415 0.100144 0.038 Uiso 1 1 calc R U . . .
H2A H 0.580(3) 0.8999(15) 0.3949(14) 0.038 Uiso 1 1 d D U . . .
H2B H 0.505(2) 0.8177(19) 0.4507(13) 0.038 Uiso 1 1 d D U . . .
C3 C 0.13582(15) 0.44907(13) 0.39911(9) 0.0181(3) Uani 1 1 d . . . . .
H3A H 0.047649 0.398989 0.347547 0.022 Uiso 1 1 calc R U . . .
H3B H 0.207980 0.384401 0.447100 0.022 Uiso 1 1 calc R U . . .
C4 C 0.04566(15) 0.53879(12) 0.46405(10) 0.0159(2) Uani 1 1 d . . . . .
H4A H -0.039785 0.594318 0.415261 0.019 Uiso 1 1 calc R U . . .
H4B H 0.131902 0.598413 0.508033 0.019 Uiso 1 1 calc R U . . .
C5 C 0.24952(16) 0.52520(12) 0.33910(10) 0.0182(2) Uani 1 1 d . . . . .
H5A H 0.180112 0.593175 0.293228 0.022 Uiso 1 1 calc R U . . .
H5B H 0.343854 0.570293 0.390047 0.022 Uiso 1 1 calc R U . . .
C6 C 0.32452(15) 0.42855(12) 0.27171(10) 0.0166(2) Uani 1 1 d . . . . .
H6A H 0.375824 0.353334 0.317055 0.020 Uiso 1 1 calc R U . . .
H6B H 0.228961 0.393134 0.215703 0.020 Uiso 1 1 calc R U . . .
C7 C 0.61821(16) 0.52435(14) 0.30100(10) 0.0211(3) Uani 1 1 d . . . . .
H7A H 0.590121 0.597838 0.343325 0.032 Uiso 1 1 calc R U . . .
H7B H 0.708507 0.552058 0.265599 0.032 Uiso 1 1 calc R U . . .
H7C H 0.659252 0.448900 0.347434 0.032 Uiso 1 1 calc R U . . .

loop_
_atom_site_aniso_label
_atom_site_aniso_U_11
_atom_site_aniso_U_22
_atom_site_aniso_U_33
_atom_site_aniso_U_23
_atom_site_aniso_U_13
_atom_site_aniso_U_12
Br1 0.02041(9) 0.02102(9) 0.02282(9) 0.00308(5) 0.00555(6) 0.00209(5)
N1 0.0149(5) 0.0144(5) 0.0154(5) 0.0000(4) 0.0029(4) 0.0010(4)
C1 0.0230(6) 0.0206(6) 0.0192(6) -0.0048(5) 0.0070(5) 0.0005(5)
O2 0.0373(6) 0.0249(5) 0.0345(6) -0.0051(5) 0.0149(5) -0.0006(5)
C2 0.0259(7) 0.0225(7) 0.0297(7) 0.0118(6) 0.0107(6) 0.0071(6)
C3 0.0188(6) 0.0158(6) 0.0206(6) 0.0005(5) 0.0067(5) -0.0004(5)
C4 0.0158(6) 0.0147(6) 0.0173(6) 0.0015(4) 0.0044(5) 0.0000(4)
C5 0.0196(6) 0.0149(6) 0.0219(6) 0.0003(5) 0.0085(5) 0.0005(5)
C6 0.0157(6) 0.0152(6) 0.0195(6) 0.0002(5) 0.0054(5) -0.0005(4)
C7 0.0166(6) 0.0252(7) 0.0206(6) -0.0039(5) 0.0027(5) -0.0054(5)

loop_
_atom_type_symbol
_atom_type_description
_atom_type_scat_dispersion_real
_atom_type_scat_dispersion_imag
_atom_type_scat_source
C C 0.0181 0.0091 'International Tables Vol C Tables 4.2.6.8 and 6.1.1.4'
H H 0.0000 0.0000 'International Tables Vol C Tables 4.2.6.8 and 6.1.1.4'
Br Br -0.6763 1.2805 'International Tables Vol C Tables 4.2.6.8 and 6.1.1.4'
N N 0.0311 0.0180 'International Tables Vol C Tables 4.2.6.8 and 6.1.1.4'
O O 0.0492 0.0322 'International Tables Vol C Tables 4.2.6.8 and 6.1.1.4'

loop_
_geom_angle_atom_site_label_1
_geom_angle_atom_site_label_2
_geom_angle_atom_site_label_3
_geom_angle
_geom_angle_site_symmetry_1
_geom_angle_site_symmetry_3
_geom_angle_publ_flag
C2 N1 C1 109.01(10) . . ?
C2 N1 C7 109.65(10) . . ?
C1 N1 C7 108.20(10) . . ?
C2 N1 C6 111.24(10) . . ?
C1 N1 C6 107.94(9) . . ?
C7 N1 C6 110.72(9) . . ?
C4 C3 C5 113.03(11) . . ?
C3 C4 C4 112.57(13) . 3_566 ?
C6 C5 C3 109.03(10) . . ?
N1 C6 C5 115.56(10) . . ?

loop_
_geom_bond_atom_site_label_1
_geom_bond_atom_site_label_2
_geom_bond_distance
_geom_bond_site_symmetry_2
_geom_bond_publ_flag
N1 C2 1.4950(16) . ?
N1 C1 1.4989(15) . ?
N1 C7 1.4997(15) . ?
N1 C6 1.5153(15) . ?
C3 C4 1.5261(17) . ?
C3 C5 1.5317(16) . ?
C4 C4 1.526(2) 3_566 ?
C5 C6 1.5225(17) . ?

loop_
_geom_torsion_atom_site_label_1
_geom_torsion_atom_site_label_2
_geom_torsion_atom_site_label_3
_geom_torsion_atom_site_label_4
_geom_torsion
_geom_torsion_site_symmetry_1
_geom_torsion_site_symmetry_2
_geom_torsion_site_symmetry_3
_geom_torsion_site_symmetry_4
_geom_torsion_publ_flag
C5 C3 C4 C4 -171.57(13) . . . 3_566 ?
C4 C3 C5 C6 -176.52(10) . . . . ?
C2 N1 C6 C5 -56.78(14) . . . . ?
C1 N1 C6 C5 -176.33(10) . . . . ?
C7 N1 C6 C5 65.41(13) . . . . ?
C3 C5 C6 N1 -171.64(10) . . . . ?
